data_2019845
loop_
_publ_author_name
'Liu, Huan'
'Lu, Li-Ping'

_publ_section_title
;
 Crystal structure of diaqua(\m2-triethylenetetraminehexaacetato)dizinc
 tetrahydrate
;
_journal_coeditor_code HB7351
_journal_issue 3
_journal_name_full 'Acta Crystallographica Section E Crystallographic Communications'
_journal_page_first m55
_journal_paper_doi 10.1107/S2056989015002108
_journal_volume 71
_journal_year 2015
_chemical_formula_iupac '[Zn2 (C18 H26 N4 O12) (H2 O1)2], 4H2 O'
_chemical_formula_moiety ' C18 H30 N4 O14 Zn2, 4(H2 O)'
_chemical_formula_sum 'C18 H38 N4 O18 Zn2'
_chemical_formula_weight 729.26
_chemical_name_systematic
;
Diaqua(\m~2~-triethylenetetraminehexaacetato)dizinc tetrahydrate
;
_space_group_IT_number 2
_symmetry_cell_setting triclinic
_symmetry_space_group_name_Hall '-P 1'
_symmetry_space_group_name_H-M 'P -1'
_atom_sites_solution_hydrogens geom
_atom_sites_solution_primary direct
_atom_sites_solution_secondary difmap
_audit_creation_method SHELXL-97
_cell_angle_alpha 103.969(2)
_cell_angle_beta 101.052(2)
_cell_angle_gamma 100.882(3)
_cell_formula_units_Z 1
_cell_length_a 7.1330(14)
_cell_length_b 8.7013(16)
_cell_length_c 11.979(2)
_cell_measurement_reflns_used 2008
_cell_measurement_temperature 298(2)
_cell_measurement_theta_max 26.908
_cell_measurement_theta_min 2.622
_cell_volume 686.2(2)
_computing_cell_refinement
;
SAINT (Bruker, 2000)
;
_computing_data_collection
;
SMART (Bruker, 2000)
;
_computing_data_reduction
;
SAINT (Bruker, 2000)
;
_computing_molecular_graphics
;
SHELXTL/PC (Sheldrick, 2008)
;
_computing_publication_material
;
SHELXTL/PC (Sheldrick, 2008)
;
_computing_structure_refinement
;
SHELXL97 (Sheldrick, 2008)
;
_computing_structure_solution
;
SHELXS97 (Sheldrick, 2008)
;
_diffrn_ambient_temperature 298(2)
_diffrn_measured_fraction_theta_full 0.976
_diffrn_measured_fraction_theta_max 0.976
_diffrn_measurement_device_type 'Bruker SMART APEX CCD'
_diffrn_measurement_method '\w scans'
_diffrn_radiation_monochromator graphite
_diffrn_radiation_source 'fine-focus sealed tube'
_diffrn_radiation_type MoK\a
_diffrn_radiation_wavelength 0.71073
_diffrn_reflns_av_R_equivalents 0.0574
_diffrn_reflns_av_sigmaI/netI 0.0533
_diffrn_reflns_limit_h_max 8
_diffrn_reflns_limit_h_min -7
_diffrn_reflns_limit_k_max 10
_diffrn_reflns_limit_k_min -10
_diffrn_reflns_limit_l_max 9
_diffrn_reflns_limit_l_min -14
_diffrn_reflns_number 3582
_diffrn_reflns_theta_full 25.04
_diffrn_reflns_theta_max 25.04
_diffrn_reflns_theta_min 1.81
_exptl_absorpt_coefficient_mu 1.838
_exptl_absorpt_correction_T_max 0.7100
_exptl_absorpt_correction_T_min 0.6271
_exptl_absorpt_correction_type multi-scan
_exptl_absorpt_process_details
;
(SADABS; Bruker, 2000)
;
_exptl_crystal_colour colorless
_exptl_crystal_density_diffrn 1.765
_exptl_crystal_density_method 'not measured'
_exptl_crystal_description block
_exptl_crystal_F_000 378
_exptl_crystal_size_max 0.28
_exptl_crystal_size_mid 0.22
_exptl_crystal_size_min 0.20
_refine_diff_density_max 0.488
_refine_diff_density_min -0.755
_refine_ls_extinction_method none
_refine_ls_goodness_of_fit_ref 0.993
_refine_ls_hydrogen_treatment constr
_refine_ls_matrix_type full
_refine_ls_number_parameters 190
_refine_ls_number_reflns 2384
_refine_ls_number_restraints 0
_refine_ls_restrained_S_all 0.993
_refine_ls_R_factor_all 0.0389
_refine_ls_R_factor_gt 0.0342
_refine_ls_shift/su_max 0.000
_refine_ls_shift/su_mean 0.000
_refine_ls_structure_factor_coef Fsqd
_refine_ls_weighting_details 'calc w=1/[\s^2^(Fo^2^)+(0.0505P)^2^] where P=(Fo^2^+2Fc^2^)/3'
_refine_ls_weighting_scheme calc
_refine_ls_wR_factor_gt 0.0870
_refine_ls_wR_factor_ref 0.0888
_reflns_number_gt 2080
_reflns_number_total 2384
_reflns_threshold_expression I>2\s(I)
_cod_data_source_file hb7351sup1.cf
_cod_data_source_block I
_cod_database_code 2019845
_cod_database_fobs_code 2019845

loop_
_symmetry_equiv_pos_as_xyz
'x, y, z'
'-x, -y, -z'

loop_
_atom_site_type_symbol
_atom_site_label
_atom_site_fract_x
_atom_site_fract_y
_atom_site_fract_z
_atom_site_U_iso_or_equiv
_atom_site_adp_type
_atom_site_calc_flag
_atom_site_refinement_flags
_atom_site_occupancy
_atom_site_symmetry_multiplicity
Zn Zn1 0.27323(5) 0.29051(4) 0.29273(3) 0.02494(14) Uani d . 1 1
N N1 0.0979(4) 0.0459(3) 0.2561(2) 0.0249(5) Uani d . 1 1
N N2 0.0131(4) 0.3615(3) 0.3509(2) 0.0257(5) Uani d . 1 1
O O1 0.3853(3) 0.2527(2) 0.45320(18) 0.0296(5) Uani d . 1 1
O O2 0.3234(4) 0.0827(3) 0.5614(2) 0.0516(7) Uani d . 1 1
O O3 0.4168(3) 0.1580(3) 0.17890(19) 0.0331(5) Uani d . 1 1
O O4 0.3493(3) -0.0649(3) 0.0251(2) 0.0390(6) Uani d . 1 1
H H4 0.4574 -0.0369 0.0120 0.058 Uiso d PR 0.50 1
O O5 0.1248(3) 0.3442(3) 0.14014(18) 0.0312(5) Uani d . 1 1
O O6 -0.0748(4) 0.4953(3) 0.0850(2) 0.0437(6) Uani d . 1 1
H H6 -0.0393 0.4897 0.0232 0.065 Uiso d PR 0.50 1
O O7 0.4665(3) 0.5080(2) 0.3369(2) 0.0377(5) Uani d . 1 1
H H71 0.5033 0.5712 0.4042 0.057 Uiso d R 1 1
H H72 0.4553 0.5622 0.2898 0.057 Uiso d R 1 1
C C1 0.3041(5) 0.1170(4) 0.4670(3) 0.0315(7) Uani d . 1 1
C C2 0.1742(5) -0.0156(4) 0.3559(3) 0.0332(7) Uani d . 1 1
H H2A 0.2499 -0.0926 0.3294 0.040 Uiso calc R 1 1
H H2B 0.0634 -0.0747 0.3772 0.040 Uiso calc R 1 1
C C3 0.3124(4) 0.0213(4) 0.1162(3) 0.0293(7) Uani d . 1 1
C C4 0.1217(5) -0.0520(4) 0.1428(3) 0.0300(7) Uani d . 1 1
H H4A 0.0114 -0.0583 0.0789 0.036 Uiso calc R 1 1
H H4B 0.1204 -0.1623 0.1467 0.036 Uiso calc R 1 1
C C5 -0.1051(4) 0.0634(4) 0.2504(3) 0.0341(7) Uani d . 1 1
H H5A -0.1871 -0.0370 0.2539 0.041 Uiso calc R 1 1
H H5B -0.1585 0.0825 0.1756 0.041 Uiso calc R 1 1
C C6 -0.1089(4) 0.2049(4) 0.3529(3) 0.0308(7) Uani d . 1 1
H H6A -0.2438 0.2133 0.3478 0.037 Uiso calc R 1 1
H H6B -0.0602 0.1835 0.4275 0.037 Uiso calc R 1 1
C C7 -0.0878(5) 0.4310(4) 0.2619(3) 0.0383(8) Uani d . 1 1
H H7A -0.0791 0.5449 0.2996 0.046 Uiso calc R 1 1
H H7B -0.2262 0.3740 0.2356 0.046 Uiso calc R 1 1
C C8 -0.0028(5) 0.4194(4) 0.1545(3) 0.0303(7) Uani d . 1 1
C C9 0.0821(4) 0.4801(4) 0.4711(3) 0.0293(7) Uani d . 1 1
H H9A 0.1606 0.5808 0.4657 0.035 Uiso calc R 1 1
H H9B 0.1671 0.4367 0.5221 0.035 Uiso calc R 1 1
O O8 0.4369(4) 0.7275(3) 0.2220(2) 0.0575(7) Uani d . 1 1
H H81 0.5196 0.7918 0.2798 0.086 Uiso d R 1 1
H H82 0.4963 0.6924 0.1731 0.086 Uiso d R 1 1
O O9 0.6210(6) 0.6889(4) 0.0405(3) 0.0923(12) Uani d . 1 1
H H91 0.6512 0.6831 -0.0229 0.138 Uiso d R 1 1
H H92 0.6638 0.6205 0.0673 0.138 Uiso d R 1 1

loop_
_atom_site_aniso_label
_atom_site_aniso_U_11
_atom_site_aniso_U_22
_atom_site_aniso_U_33
_atom_site_aniso_U_12
_atom_site_aniso_U_13
_atom_site_aniso_U_23
Zn1 0.0260(2) 0.0262(2) 0.0228(2) 0.00595(14) 0.00896(14) 0.00540(14)
N1 0.0269(13) 0.0268(12) 0.0197(13) 0.0050(10) 0.0083(10) 0.0037(10)
N2 0.0287(14) 0.0320(13) 0.0212(13) 0.0122(11) 0.0122(11) 0.0081(11)
O1 0.0362(12) 0.0283(11) 0.0223(11) 0.0051(9) 0.0041(9) 0.0079(9)
O2 0.0700(18) 0.0531(15) 0.0268(13) 0.0008(13) 0.0058(12) 0.0186(12)
O3 0.0289(12) 0.0353(12) 0.0319(13) 0.0060(10) 0.0140(10) 0.0003(10)
O4 0.0419(14) 0.0420(13) 0.0306(13) 0.0098(11) 0.0181(10) -0.0007(11)
O5 0.0339(12) 0.0416(12) 0.0242(11) 0.0155(10) 0.0122(9) 0.0121(10)
O6 0.0534(16) 0.0635(16) 0.0340(13) 0.0340(13) 0.0195(12) 0.0288(12)
O7 0.0442(14) 0.0321(12) 0.0300(13) -0.0023(10) 0.0068(10) 0.0075(10)
C1 0.0356(18) 0.0370(17) 0.0258(17) 0.0140(15) 0.0111(14) 0.0097(14)
C2 0.0449(19) 0.0280(16) 0.0296(18) 0.0088(14) 0.0127(15) 0.0111(14)
C3 0.0320(17) 0.0348(17) 0.0245(17) 0.0140(14) 0.0092(14) 0.0086(14)
C4 0.0348(18) 0.0285(15) 0.0231(16) 0.0047(13) 0.0093(13) 0.0017(13)
C5 0.0263(17) 0.0383(18) 0.0325(18) 0.0018(14) 0.0097(14) 0.0038(15)
C6 0.0256(16) 0.0378(17) 0.0302(18) 0.0066(14) 0.0136(13) 0.0074(14)
C7 0.043(2) 0.055(2) 0.0338(19) 0.0285(17) 0.0212(16) 0.0214(17)
C8 0.0318(17) 0.0341(17) 0.0258(17) 0.0094(14) 0.0080(13) 0.0088(14)
C9 0.0277(16) 0.0328(16) 0.0285(17) 0.0088(14) 0.0136(13) 0.0048(13)
O8 0.0607(18) 0.0574(17) 0.0524(17) 0.0100(14) 0.0120(14) 0.0173(14)
O9 0.115(3) 0.089(2) 0.108(3) 0.047(2) 0.076(3) 0.036(2)

loop_
_atom_type_symbol
_atom_type_description
_atom_type_scat_dispersion_real
_atom_type_scat_dispersion_imag
_atom_type_scat_source
C C 0.0033 0.0016 'International Tables Vol C Tables 4.2.6.8 and 6.1.1.4'
H H 0.0000 0.0000 'International Tables Vol C Tables 4.2.6.8 and 6.1.1.4'
N N 0.0061 0.0033 'International Tables Vol C Tables 4.2.6.8 and 6.1.1.4'
O O 0.0106 0.0060 'International Tables Vol C Tables 4.2.6.8 and 6.1.1.4'
Zn Zn 0.2839 1.4301 'International Tables Vol C Tables 4.2.6.8 and 6.1.1.4'

loop_
_geom_angle_atom_site_label_1
_geom_angle_atom_site_label_2
_geom_angle_atom_site_label_3
_geom_angle_site_symmetry_1
_geom_angle_site_symmetry_3
_geom_angle
_geom_angle_publ_flag
O7 Zn1 O1 . . 91.79(8) n
O7 Zn1 O3 . . 97.19(9) n
O1 Zn1 O3 . . 102.29(8) n
O7 Zn1 O5 . . 88.93(9) n
O1 Zn1 O5 . . 171.03(8) n
O3 Zn1 O5 . . 86.48(8) n
O7 Zn1 N1 . . 172.37(9) n
O1 Zn1 N1 . . 82.46(8) n
O3 Zn1 N1 . . 79.26(9) n
O5 Zn1 N1 . . 97.53(9) n
O7 Zn1 N2 . . 101.71(9) n
O1 Zn1 N2 . . 92.61(9) n
O3 Zn1 N2 . . 155.51(9) n
O5 Zn1 N2 . . 78.50(8) n
N1 Zn1 N2 . . 83.63(9) n
C5 N1 C4 . . 113.2(2) ?
C5 N1 C2 . . 112.3(2) ?
C4 N1 C2 . . 111.4(2) ?
C5 N1 Zn1 . . 104.87(18) ?
C4 N1 Zn1 . . 107.68(17) ?
C2 N1 Zn1 . . 106.79(18) ?
C6 N2 C7 . . 112.4(3) ?
C6 N2 C9 . . 111.3(2) ?
C7 N2 C9 . . 112.1(2) ?
C6 N2 Zn1 . . 103.30(16) ?
C7 N2 Zn1 . . 108.16(17) ?
C9 N2 Zn1 . . 109.12(17) ?
C1 O1 Zn1 . . 115.50(19) ?
C3 O3 Zn1 . . 113.58(19) ?
C3 O4 H4 . . 118.3 ?
C8 O5 Zn1 . . 116.02(19) ?
C8 O6 H6 . . 118.2 ?
Zn1 O7 H71 . . 123.8 ?
Zn1 O7 H72 . . 117.0 ?
H71 O7 H72 . . 108.0 ?
O2 C1 O1 . . 125.6(3) ?
O2 C1 C2 . . 117.1(3) ?
O1 C1 C2 . . 117.3(3) ?
N1 C2 C1 . . 114.6(2) ?
N1 C2 H2A . . 108.6 ?
C1 C2 H2A . . 108.6 ?
N1 C2 H2B . . 108.6 ?
C1 C2 H2B . . 108.6 ?
H2A C2 H2B . . 107.6 ?
O3 C3 O4 . . 124.8(3) ?
O3 C3 C4 . . 120.6(3) ?
O4 C3 C4 . . 114.6(3) ?
N1 C4 C3 . . 111.7(2) ?
N1 C4 H4A . . 109.3 ?
C3 C4 H4A . . 109.3 ?
N1 C4 H4B . . 109.3 ?
C3 C4 H4B . . 109.3 ?
H4A C4 H4B . . 107.9 ?
N1 C5 C6 . . 110.8(2) ?
N1 C5 H5A . . 109.5 ?
C6 C5 H5A . . 109.5 ?
N1 C5 H5B . . 109.5 ?
C6 C5 H5B . . 109.5 ?
H5A C5 H5B . . 108.1 ?
N2 C6 C5 . . 111.6(2) ?
N2 C6 H6A . . 109.3 ?
C5 C6 H6A . . 109.3 ?
N2 C6 H6B . . 109.3 ?
C5 C6 H6B . . 109.3 ?
H6A C6 H6B . . 108.0 ?
N2 C7 C8 . . 113.6(2) ?
N2 C7 H7A . . 108.8 ?
C8 C7 H7A . . 108.8 ?
N2 C7 H7B . . 108.8 ?
C8 C7 H7B . . 108.8 ?
H7A C7 H7B . . 107.7 ?
O5 C8 O6 . . 125.4(3) ?
O5 C8 C7 . . 121.3(3) ?
O6 C8 C7 . . 113.3(3) ?
N2 C9 C9 . 2_566 114.6(3) ?
N2 C9 H9A . . 108.6 ?
C9 C9 H9A 2_566 . 108.6 ?
N2 C9 H9B . . 108.6 ?
C9 C9 H9B 2_566 . 108.6 ?
H9A C9 H9B . . 107.6 ?
H81 O8 H82 . . 107.0 ?
H91 O9 H92 . . 106.8 ?

loop_
_geom_bond_atom_site_label_1
_geom_bond_atom_site_label_2
_geom_bond_site_symmetry_2
_geom_bond_distance
_geom_bond_publ_flag
Zn1 O7 . 2.003(2) y
Zn1 O1 . 2.063(2) y
Zn1 O3 . 2.112(2) y
Zn1 O5 . 2.130(2) y
Zn1 N1 . 2.150(2) y
Zn1 N2 . 2.243(2) y
N1 C5 . 1.474(4) ?
N1 C4 . 1.477(4) ?
N1 C2 . 1.477(4) ?
N2 C6 . 1.480(4) ?
N2 C7 . 1.483(4) ?
N2 C9 . 1.483(4) ?
O1 C1 . 1.277(4) ?
O2 C1 . 1.227(4) ?
O3 C3 . 1.246(4) ?
O4 C3 . 1.270(4) ?
O4 H4 . 0.8200 ?
O5 C8 . 1.232(4) ?
O6 C8 . 1.274(4) ?
O6 H6 . 0.8199 ?
O7 H71 . 0.8199 ?
O7 H72 . 0.8200 ?
C1 C2 . 1.530(4) ?
C2 H2A . 0.9700 ?
C2 H2B . 0.9700 ?
C3 C4 . 1.516(4) ?
C4 H4A . 0.9700 ?
C4 H4B . 0.9700 ?
C5 C6 . 1.523(4) ?
C5 H5A . 0.9700 ?
C5 H5B . 0.9700 ?
C6 H6A . 0.9700 ?
C6 H6B . 0.9700 ?
C7 C8 . 1.514(4) ?
C7 H7A . 0.9700 ?
C7 H7B . 0.9700 ?
C9 C9 2_566 1.523(5) ?
C9 H9A . 0.9700 ?
C9 H9B . 0.9700 ?
O8 H81 . 0.8203 ?
O8 H82 . 0.8203 ?
O9 H91 . 0.8207 ?
O9 H92 . 0.8211 ?

loop_
_geom_hbond_atom_site_label_D
_geom_hbond_atom_site_label_H
_geom_hbond_atom_site_label_A
_geom_hbond_site_symmetry_A
_geom_hbond_distance_DH
_geom_hbond_distance_HA
_geom_hbond_distance_DA
_geom_hbond_angle_DHA
_geom_hbond_publ_flag
C9 H9B O1 . 0.97 2.54 3.198(4) 125 y
C2 H2A O8 1_545 0.97 2.52 3.476(4) 168 y
C5 H5B O4 2 0.97 2.48 3.428(4) 166 y
O7 H71 O1 2_666 0.82 1.91 2.720(3) 169 y
O7 H72 O8 . 0.82 1.83 2.627(3) 164 y
O8 H81 O2 2_666 0.82 1.94 2.747(4) 166 y
O8 H82 O9 . 0.82 1.96 2.734(4) 157 y
O9 H91 O5 2_665 0.82 2.33 3.074(4) 151 y
O9 H92 O6 1_655 0.82 2.33 3.033(4) 144 y

loop_
_geom_torsion_atom_site_label_1
_geom_torsion_atom_site_label_2
_geom_torsion_atom_site_label_3
_geom_torsion_atom_site_label_4
_geom_torsion_site_symmetry_4
_geom_torsion
O1 Zn1 N1 C5 . 111.87(18)
O3 Zn1 N1 C5 . -144.02(19)
O5 Zn1 N1 C5 . -59.08(19)
N2 Zn1 N1 C5 . 18.38(18)
O1 Zn1 N1 C4 . -127.26(19)
O3 Zn1 N1 C4 . -23.16(18)
O5 Zn1 N1 C4 . 61.78(19)
N2 Zn1 N1 C4 . 139.24(19)
O1 Zn1 N1 C2 . -7.52(18)
O3 Zn1 N1 C2 . 96.59(19)
O5 Zn1 N1 C2 . -178.48(18)
N2 Zn1 N1 C2 . -101.02(19)
O7 Zn1 N2 C6 . -164.05(17)
O1 Zn1 N2 C6 . -71.68(18)
O3 Zn1 N2 C6 . 56.2(3)
O5 Zn1 N2 C6 . 109.49(18)
N1 Zn1 N2 C6 . 10.43(18)
O7 Zn1 N2 C7 . 76.6(2)
O1 Zn1 N2 C7 . 169.0(2)
O3 Zn1 N2 C7 . -63.1(3)
O5 Zn1 N2 C7 . -9.9(2)
N1 Zn1 N2 C7 . -108.9(2)
O7 Zn1 N2 C9 . -45.53(19)
O1 Zn1 N2 C9 . 46.84(19)
O3 Zn1 N2 C9 . 174.73(19)
O5 Zn1 N2 C9 . -131.99(19)
N1 Zn1 N2 C9 . 128.95(19)
O7 Zn1 O1 C1 . -178.9(2)
O3 Zn1 O1 C1 . -81.1(2)
N1 Zn1 O1 C1 . -3.9(2)
N2 Zn1 O1 C1 . 79.3(2)
O7 Zn1 O3 C3 . -166.2(2)
O1 Zn1 O3 C3 . 100.4(2)
O5 Zn1 O3 C3 . -77.7(2)
N1 Zn1 O3 C3 . 20.6(2)
N2 Zn1 O3 C3 . -25.8(3)
O7 Zn1 O5 C8 . -87.6(2)
O3 Zn1 O5 C8 . 175.2(2)
N1 Zn1 O5 C8 . 96.5(2)
N2 Zn1 O5 C8 . 14.6(2)
Zn1 O1 C1 O2 . -166.3(3)
Zn1 O1 C1 C2 . 14.7(3)
C5 N1 C2 C1 . -97.9(3)
C4 N1 C2 C1 . 133.9(3)
Zn1 N1 C2 C1 . 16.6(3)
O2 C1 C2 N1 . 159.0(3)
O1 C1 C2 N1 . -21.9(4)
Zn1 O3 C3 O4 . 164.5(2)
Zn1 O3 C3 C4 . -13.1(4)
C5 N1 C4 C3 . 138.9(3)
C2 N1 C4 C3 . -93.3(3)
Zn1 N1 C4 C3 . 23.4(3)
O3 C3 C4 N1 . -7.9(4)
O4 C3 C4 N1 . 174.3(2)
C4 N1 C5 C6 . -162.2(3)
C2 N1 C5 C6 . 70.6(3)
Zn1 N1 C5 C6 . -45.0(3)
C7 N2 C6 C5 . 78.5(3)
C9 N2 C6 C5 . -154.9(3)
Zn1 N2 C6 C5 . -37.9(3)
N1 C5 C6 N2 . 59.6(3)
C6 N2 C7 C8 . -107.8(3)
C9 N2 C7 C8 . 126.0(3)
Zn1 N2 C7 C8 . 5.6(3)
Zn1 O5 C8 O6 . 162.7(3)
Zn1 O5 C8 C7 . -16.4(4)
N2 C7 C8 O5 . 6.7(5)
N2 C7 C8 O6 . -172.5(3)
C6 N2 C9 C9 2_566 -58.1(4)
C7 N2 C9 C9 2_566 68.7(4)
Zn1 N2 C9 C9 2_566 -171.5(3)
